data_2233262
loop_
_publ_author_name
'Ro\,sca, Sorin'
'Olaru, Marian'
'Ra\,t, Ciprian I.'

_publ_section_title
;
 (2,4,6-Trimethylphenyl)boronic acid--triphenylphosphine oxide (1/1)
;
_journal_coeditor_code PK2368
_journal_issue 1
_journal_name_full 'Acta Crystallographica Section E'
_journal_page_first o31
_journal_paper_doi 10.1107/S1600536811051609
_journal_volume 68
_journal_year 2012
_chemical_formula_iupac 'C9 H13 B O2, C18 H15 O P'
_chemical_formula_moiety 'C9 H13 B O2, C18 H15 O P'
_chemical_formula_sum 'C27 H28 B O3 P'
_chemical_formula_weight 442.27
_chemical_melting_point 401
_chemical_name_systematic
;
(2,4,6-Trimethylphenyl)boronic acid--triphenylphosphine oxide (1/1)
;
_space_group_IT_number 14
_symmetry_cell_setting monoclinic
_symmetry_space_group_name_Hall '-P 2ybc'
_symmetry_space_group_name_H-M 'P 1 21/c 1'
_atom_sites_solution_hydrogens geom
_atom_sites_solution_primary direct
_atom_sites_solution_secondary difmap
_audit_creation_method 'WinGX routine CIF_UPDATE'
_cell_angle_alpha 90
_cell_angle_beta 95.651(5)
_cell_angle_gamma 90
_cell_formula_units_Z 4
_cell_length_a 12.218(4)
_cell_length_b 12.339(4)
_cell_length_c 16.983(5)
_cell_measurement_reflns_used 7170
_cell_measurement_temperature 297(2)
_cell_measurement_theta_max 26.0
_cell_measurement_theta_min 2.2
_cell_volume 2547.9(14)
_computing_cell_refinement 'SAINT-Plus (Bruker, 2001)'
_computing_data_collection 'SMART (Bruker, 2000)'
_computing_data_reduction 'SAINT-Plus (Bruker, 2001)'
_computing_molecular_graphics 'DIAMOND (Brandenburg, 2009)'
_computing_publication_material 'publCIF (Westrip, 2010) and PLATON (Spek, 2009)'
_computing_structure_refinement 'SHELXL97 (Sheldrick, 2008)'
_computing_structure_solution 'SHELXS97 (Sheldrick, 2008)'
_diffrn_ambient_temperature 297(2)
_diffrn_measured_fraction_theta_full 1
_diffrn_measured_fraction_theta_max 1
_diffrn_measurement_device_type 'Bruker SMART CCD area-detector'
_diffrn_measurement_method '\f and \w scans'
_diffrn_radiation_monochromator graphite
_diffrn_radiation_source 'fine-focus sealed tube'
_diffrn_radiation_type MoK\a
_diffrn_radiation_wavelength 0.71073
_diffrn_reflns_av_R_equivalents 0.052
_diffrn_reflns_limit_h_max 14
_diffrn_reflns_limit_h_min -14
_diffrn_reflns_limit_k_max 14
_diffrn_reflns_limit_k_min -14
_diffrn_reflns_limit_l_max 20
_diffrn_reflns_limit_l_min -20
_diffrn_reflns_number 23787
_diffrn_reflns_theta_full 25
_diffrn_reflns_theta_max 25.0
_diffrn_reflns_theta_min 1.67
_diffrn_standards_number 0
_exptl_absorpt_coefficient_mu 0.13
_exptl_absorpt_correction_T_max 0.947
_exptl_absorpt_correction_T_min 0.934
_exptl_absorpt_correction_type multi-scan
_exptl_absorpt_process_details '(SADABS; Bruker, 2000)'
_exptl_crystal_colour colourless
_exptl_crystal_density_diffrn 1.153
_exptl_crystal_density_method 'not measured'
_exptl_crystal_description block
_exptl_crystal_F_000 936
_exptl_crystal_size_max 0.52
_exptl_crystal_size_mid 0.45
_exptl_crystal_size_min 0.42
_refine_diff_density_max 0.40
_refine_diff_density_min -0.32
_refine_ls_extinction_method none
_refine_ls_goodness_of_fit_ref 1.19
_refine_ls_hydrogen_treatment constr
_refine_ls_matrix_type full
_refine_ls_number_parameters 294
_refine_ls_number_reflns 4486
_refine_ls_number_restraints 0
_refine_ls_restrained_S_all 1.192
_refine_ls_R_factor_all 0.102
_refine_ls_R_factor_gt 0.083
_refine_ls_shift/su_max 0
_refine_ls_shift/su_mean 0
_refine_ls_structure_factor_coef Fsqd
_refine_ls_weighting_details 'calc w=1/[\s^2^(Fo^2^)+(0.0654P)^2^+1.8657P] where P=(Fo^2^+2Fc^2^)/3'
_refine_ls_weighting_scheme calc
_refine_ls_wR_factor_ref 0.186
_reflns_number_gt 3727
_reflns_number_total 4486
_reflns_threshold_expression >2\s(I)
_cod_data_source_file pk2368.cif
_cod_data_source_block I
_cod_original_cell_volume 2548.0(14)
_cod_original_sg_symbol_H-M 'P 21/c'
_cod_database_code 2233262
_cod_database_fobs_code 2233262

loop_
_symmetry_equiv_pos_as_xyz
'x, y, z'
'-x, y+1/2, -z+1/2'
'-x, -y, -z'
'x, -y+1/2, z+1/2'

loop_
_atom_site_type_symbol
_atom_site_label
_atom_site_fract_x
_atom_site_fract_y
_atom_site_fract_z
_atom_site_U_iso_or_equiv
_atom_site_adp_type
_atom_site_calc_flag
_atom_site_refinement_flags
_atom_site_occupancy
B B1 0.4462(3) 0.1262(3) 0.0679(3) 0.0532(10) Uani d . 1
C C1 0.7708(3) 0.2938(3) 0.24399(18) 0.0454(8) Uani d . 1
C C2 0.8540(3) 0.2801(4) 0.3042(2) 0.0760(13) Uani d . 1
H H2 0.9264 0.2729 0.2923 0.091 Uiso calc R 1
C C3 0.8303(4) 0.2772(4) 0.3817(2) 0.0881(15) Uani d . 1
H H3 0.887 0.2698 0.4221 0.106 Uiso calc R 1
C C4 0.7244(4) 0.2850(4) 0.3997(2) 0.0732(12) Uani d . 1
H H4 0.7085 0.2809 0.4521 0.088 Uiso calc R 1
C C5 0.6422(3) 0.2990(4) 0.3407(2) 0.0711(12) Uani d . 1
H H5 0.57 0.3057 0.353 0.085 Uiso calc R 1
C C6 0.6645(3) 0.3033(3) 0.2629(2) 0.0558(9) Uani d . 1
H H6 0.6074 0.3127 0.2231 0.067 Uiso calc R 1
C C7 0.8321(3) 0.4379(3) 0.12130(19) 0.0445(8) Uani d . 1
C C8 0.8551(4) 0.5149(4) 0.1778(3) 0.0886(15) Uani d . 1
H H8 0.8539 0.4969 0.2309 0.106 Uiso calc R 1
C C9 0.8799(5) 0.6187(5) 0.1572(3) 0.116(2) Uani d . 1
H H9 0.8944 0.6704 0.1966 0.14 Uiso calc R 1
C C10 0.8837(4) 0.6475(4) 0.0815(4) 0.0943(16) Uani d . 1
H H10 0.9024 0.7178 0.0684 0.113 Uiso calc R 1
C C11 0.8599(4) 0.5720(4) 0.0243(3) 0.0932(15) Uani d . 1
H H11 0.8619 0.5909 -0.0285 0.112 Uiso calc R 1
C C12 0.8328(4) 0.4686(3) 0.0436(2) 0.0732(12) Uani d . 1
H H12 0.8147 0.4184 0.0036 0.088 Uiso calc R 1
C C13 0.9137(3) 0.2202(3) 0.12764(18) 0.0462(8) Uani d . 1
C C14 1.0189(3) 0.2615(3) 0.1331(2) 0.0600(10) Uani d . 1
H H14 1.0307 0.3341 0.1458 0.072 Uiso calc R 1
C C15 1.1067(3) 0.1965(5) 0.1199(3) 0.0791(13) Uani d . 1
H H15 1.1773 0.2254 0.1232 0.095 Uiso calc R 1
C C16 1.0903(4) 0.0898(5) 0.1019(3) 0.0851(14) Uani d . 1
H H16 1.1499 0.0462 0.0929 0.102 Uiso calc R 1
C C17 0.9869(4) 0.0465(4) 0.0970(3) 0.0833(14) Uani d . 1
H H17 0.9762 -0.0267 0.0856 0.1 Uiso calc R 1
C C18 0.8983(3) 0.1118(3) 0.1091(2) 0.0654(11) Uani d . 1
H H18 0.8278 0.0826 0.1048 0.078 Uiso calc R 1
C C19 0.4131(2) 0.2237(3) 0.1205(2) 0.0499(9) Uani d . 1
C C20 0.3890(3) 0.2063(3) 0.1978(3) 0.0649(11) Uani d . 1
C C21 0.3536(3) 0.2925(4) 0.2418(3) 0.0792(14) Uani d . 1
H H21 0.3389 0.2805 0.2938 0.095 Uiso calc R 1
C C22 0.3398(4) 0.3942(4) 0.2105(4) 0.0868(16) Uani d . 1
C C23 0.3665(3) 0.4111(4) 0.1346(3) 0.0799(14) Uani d . 1
H H23 0.3603 0.4805 0.1133 0.096 Uiso calc R 1
C C24 0.4023(3) 0.3276(3) 0.0892(3) 0.0613(10) Uani d . 1
C C25 0.4022(4) 0.0969(5) 0.2351(3) 0.1026(17) Uani d . 1
H H25A 0.4762 0.072 0.2326 0.154 Uiso calc R 1
H H25B 0.3519 0.0471 0.2074 0.154 Uiso calc R 1
H H25C 0.387 0.1013 0.2894 0.154 Uiso calc R 1
C C26 0.2944(5) 0.4862(5) 0.2583(4) 0.139(3) Uani d . 1
H H26A 0.3226 0.4794 0.3129 0.209 Uiso calc R 1
H H26B 0.2156 0.4823 0.2538 0.209 Uiso calc R 1
H H26C 0.3167 0.5546 0.2382 0.209 Uiso calc R 1
C C27 0.4303(4) 0.3506(4) 0.0065(3) 0.0922(15) Uani d . 1
H H27A 0.5088 0.3519 0.0059 0.138 Uiso calc R 1
H H27B 0.4003 0.4195 -0.0105 0.138 Uiso calc R 1
H H27C 0.3997 0.2949 -0.0285 0.138 Uiso calc R 1
O O1 0.69683(17) 0.2649(2) 0.08921(13) 0.0520(6) Uani d . 1
O O2 0.55104(18) 0.1109(2) 0.04987(17) 0.0615(7) Uani d . 1
H H2A 0.5885 0.1638 0.0642 0.092 Uiso calc R 1
O O3 0.3685(2) 0.0561(2) 0.0395(2) 0.0792(9) Uani d . 1
H H3A 0.3946 0.0134 0.0095 0.119 Uiso calc R 1
P P1 0.79424(7) 0.30091(7) 0.14123(5) 0.0403(3) Uani d . 1

loop_
_atom_site_aniso_label
_atom_site_aniso_U_11
_atom_site_aniso_U_22
_atom_site_aniso_U_33
_atom_site_aniso_U_12
_atom_site_aniso_U_13
_atom_site_aniso_U_23
B1 0.042(2) 0.049(2) 0.071(3) -0.0051(18) 0.0146(19) -0.011(2)
C1 0.0455(19) 0.054(2) 0.0379(17) -0.0065(16) 0.0080(14) -0.0018(15)
C2 0.054(2) 0.133(4) 0.041(2) 0.003(2) 0.0049(17) 0.008(2)
C3 0.077(3) 0.147(5) 0.040(2) 0.011(3) 0.002(2) 0.015(3)
C4 0.092(3) 0.089(3) 0.043(2) 0.009(3) 0.027(2) 0.006(2)
C5 0.068(3) 0.096(3) 0.054(2) 0.008(2) 0.028(2) 0.008(2)
C6 0.056(2) 0.067(2) 0.046(2) 0.0010(18) 0.0137(16) 0.0003(18)
C7 0.0386(17) 0.054(2) 0.0414(18) -0.0058(15) 0.0071(14) -0.0007(16)
C8 0.121(4) 0.086(3) 0.060(3) -0.052(3) 0.016(3) -0.010(2)
C9 0.169(6) 0.092(4) 0.091(4) -0.069(4) 0.028(4) -0.024(3)
C10 0.100(4) 0.060(3) 0.123(5) -0.026(3) 0.013(3) 0.012(3)
C11 0.112(4) 0.088(4) 0.079(3) -0.014(3) 0.002(3) 0.031(3)
C12 0.101(3) 0.063(3) 0.054(2) -0.013(2) 0.001(2) 0.009(2)
C13 0.049(2) 0.056(2) 0.0354(17) -0.0041(16) 0.0121(14) 0.0053(15)
C14 0.045(2) 0.070(3) 0.066(2) -0.0018(18) 0.0091(17) 0.008(2)
C15 0.053(2) 0.109(4) 0.076(3) 0.010(3) 0.011(2) 0.021(3)
C16 0.083(3) 0.106(4) 0.069(3) 0.039(3) 0.024(2) 0.011(3)
C17 0.101(4) 0.064(3) 0.088(3) 0.012(3) 0.026(3) -0.006(2)
C18 0.068(3) 0.063(3) 0.068(3) -0.006(2) 0.022(2) -0.004(2)
C19 0.0327(17) 0.047(2) 0.071(2) -0.0016(14) 0.0082(16) -0.0158(18)
C20 0.047(2) 0.071(3) 0.078(3) 0.0016(19) 0.0128(19) -0.014(2)
C21 0.056(2) 0.106(4) 0.078(3) 0.000(2) 0.014(2) -0.037(3)
C22 0.061(3) 0.079(4) 0.121(4) 0.003(2) 0.010(3) -0.051(3)
C23 0.069(3) 0.051(2) 0.119(4) 0.005(2) 0.006(3) -0.023(3)
C24 0.049(2) 0.052(2) 0.083(3) 0.0019(17) 0.0062(19) -0.016(2)
C25 0.106(4) 0.106(4) 0.101(4) 0.004(3) 0.037(3) 0.007(3)
C26 0.121(5) 0.121(5) 0.180(7) 0.017(4) 0.034(4) -0.094(5)
C27 0.092(3) 0.078(3) 0.108(4) 0.008(3) 0.019(3) 0.013(3)
O1 0.0442(13) 0.0712(16) 0.0411(13) -0.0167(11) 0.0067(10) -0.0048(11)
O2 0.0423(14) 0.0562(16) 0.0888(19) -0.0107(11) 0.0206(13) -0.0316(14)
O3 0.0438(14) 0.0710(19) 0.126(3) -0.0144(13) 0.0257(15) -0.0464(17)
P1 0.0377(5) 0.0521(5) 0.0318(4) -0.0119(4) 0.0073(3) -0.0019(4)

loop_
_atom_type_symbol
_atom_type_description
_atom_type_scat_dispersion_real
_atom_type_scat_dispersion_imag
_atom_type_scat_source
C C 0.0033 0.0016 'International Tables Vol C Tables 4.2.6.8 and 6.1.1.4'
H H 0 0 'International Tables Vol C Tables 4.2.6.8 and 6.1.1.4'
O O 0.0106 0.006 'International Tables Vol C Tables 4.2.6.8 and 6.1.1.4'
P P 0.1023 0.0942 'International Tables Vol C Tables 4.2.6.8 and 6.1.1.4'
B B 0.0013 0.0007 'International Tables Vol C Tables 4.2.6.8 and 6.1.1.4'

loop_
_geom_angle_atom_site_label_1
_geom_angle_atom_site_label_2
_geom_angle_atom_site_label_3
_geom_angle
O3 B1 O2 118.7(3)
O3 B1 C19 119.0(3)
O2 B1 C19 122.3(3)
C6 C1 C2 118.8(3)
C6 C1 P1 117.9(3)
C2 C1 P1 123.3(3)
C3 C2 C1 120.2(4)
C3 C2 H2 119.9
C1 C2 H2 119.9
C4 C3 C2 120.5(4)
C4 C3 H3 119.8
C2 C3 H3 119.8
C5 C4 C3 119.6(4)
C5 C4 H4 120.2
C3 C4 H4 120.2
C4 C5 C6 120.7(4)
C4 C5 H5 119.6
C6 C5 H5 119.6
C1 C6 C5 120.2(4)
C1 C6 H6 119.9
C5 C6 H6 119.9
C8 C7 C12 117.7(4)
C8 C7 P1 124.3(3)
C12 C7 P1 117.9(3)
C7 C8 C9 120.5(4)
C7 C8 H8 119.8
C9 C8 H8 119.8
C10 C9 C8 121.6(5)
C10 C9 H9 119.2
C8 C9 H9 119.2
C9 C10 C11 118.7(5)
C9 C10 H10 120.7
C11 C10 H10 120.7
C10 C11 C12 120.7(5)
C10 C11 H11 119.7
C12 C11 H11 119.7
C11 C12 C7 120.8(4)
C11 C12 H12 119.6
C7 C12 H12 119.6
C14 C13 C18 118.6(3)
C14 C13 P1 123.4(3)
C18 C13 P1 118.1(3)
C15 C14 C13 120.8(4)
C15 C14 H14 119.6
C13 C14 H14 119.6
C16 C15 C14 120.0(4)
C16 C15 H15 120
C14 C15 H15 120
C15 C16 C17 120.4(4)
C15 C16 H16 119.8
C17 C16 H16 119.8
C16 C17 C18 119.7(4)
C16 C17 H17 120.1
C18 C17 H17 120.1
C17 C18 C13 120.5(4)
C17 C18 H18 119.8
C13 C18 H18 119.8
C24 C19 C20 118.8(3)
C24 C19 B1 120.6(3)
C20 C19 B1 120.5(3)
C19 C20 C21 119.7(4)
C19 C20 C25 121.1(4)
C21 C20 C25 119.2(4)
C22 C21 C20 121.6(5)
C22 C21 H21 119.2
C20 C21 H21 119.2
C21 C22 C23 118.2(4)
C21 C22 C26 120.7(6)
C23 C22 C26 121.1(6)
C22 C23 C24 121.8(5)
C22 C23 H23 119.1
C24 C23 H23 119.1
C23 C24 C19 119.9(4)
C23 C24 C27 119.6(4)
C19 C24 C27 120.6(4)
C20 C25 H25A 109.5
C20 C25 H25B 109.5
H25A C25 H25B 109.5
C20 C25 H25C 109.5
H25A C25 H25C 109.5
H25B C25 H25C 109.5
C22 C26 H26A 109.5
C22 C26 H26B 109.5
H26A C26 H26B 109.5
C22 C26 H26C 109.5
H26A C26 H26C 109.5
H26B C26 H26C 109.5
C24 C27 H27A 109.5
C24 C27 H27B 109.5
H27A C27 H27B 109.5
C24 C27 H27C 109.5
H27A C27 H27C 109.5
H27B C27 H27C 109.5
B1 O2 H2A 109.5
B1 O3 H3A 109.5
O1 P1 C7 112.18(15)
O1 P1 C1 111.68(14)
C7 P1 C1 107.33(15)
O1 P1 C13 111.86(15)
C7 P1 C13 105.64(15)
C1 P1 C13 107.82(15)

loop_
_geom_bond_atom_site_label_1
_geom_bond_atom_site_label_2
_geom_bond_distance
B1 O3 1.339(5)
B1 O2 1.359(4)
B1 C19 1.574(5)
C1 C6 1.374(5)
C1 C2 1.379(5)
C1 P1 1.798(3)
C2 C3 1.377(5)
C2 H2 0.93
C3 C4 1.362(6)
C3 H3 0.93
C4 C5 1.359(6)
C4 H4 0.93
C5 C6 1.375(5)
C5 H5 0.93
C6 H6 0.93
C7 C8 1.360(5)
C7 C12 1.374(5)
C7 P1 1.794(3)
C8 C9 1.370(7)
C8 H8 0.93
C9 C10 1.339(7)
C9 H9 0.93
C10 C11 1.356(7)
C10 H10 0.93
C11 C12 1.366(6)
C11 H11 0.93
C12 H12 0.93
C13 C14 1.377(5)
C13 C18 1.383(5)
C13 P1 1.801(3)
C14 C15 1.376(6)
C14 H14 0.93
C15 C16 1.362(7)
C15 H15 0.93
C16 C17 1.368(7)
C16 H16 0.93
C17 C18 1.381(6)
C17 H17 0.93
C18 H18 0.93
C19 C24 1.388(5)
C19 C20 1.391(5)
C20 C21 1.393(6)
C20 C25 1.494(6)
C21 C22 1.368(7)
C21 H21 0.93
C22 C23 1.375(7)
C22 C26 1.531(6)
C23 C24 1.383(6)
C23 H23 0.93
C24 C27 1.505(6)
C25 H25A 0.96
C25 H25B 0.96
C25 H25C 0.96
C26 H26A 0.96
C26 H26B 0.96
C26 H26C 0.96
C27 H27A 0.96
C27 H27B 0.96
C27 H27C 0.96
O1 P1 1.479(2)
O2 H2A 0.82
O3 H3A 0.82

loop_
_geom_hbond_atom_site_label_D
_geom_hbond_atom_site_label_H
_geom_hbond_atom_site_label_A
_geom_hbond_site_symmetry_A
_geom_hbond_distance_DH
_geom_hbond_distance_HA
_geom_hbond_distance_DA
_geom_hbond_angle_DHA
_geom_hbond_publ_flag
O2 H2A O1 . 0.82 1.84 2.645(3) 168 y
O3 H3A O2 3_655 0.82 1.99 2.795(4) 169 y
C4 H4 O1 4_555 0.93 2.41 3.326(4) 167 y
C6 H6 Cg4 . 0.93 2.88 3.728(4) 152 y
C15 H15 Cg4 1_655 0.93 2.69 3.602(5) 168 y

loop_
_geom_torsion_atom_site_label_1
_geom_torsion_atom_site_label_2
_geom_torsion_atom_site_label_3
_geom_torsion_atom_site_label_4
_geom_torsion
C6 C1 C2 C3 -0.6(7)
P1 C1 C2 C3 178.9(4)
C1 C2 C3 C4 1.6(8)
C2 C3 C4 C5 -1.9(8)
C3 C4 C5 C6 1.2(7)
C2 C1 C6 C5 -0.1(6)
P1 C1 C6 C5 -179.6(3)
C4 C5 C6 C1 -0.2(6)
C12 C7 C8 C9 -1.2(7)
P1 C7 C8 C9 -177.9(4)
C7 C8 C9 C10 -0.8(10)
C8 C9 C10 C11 1.5(10)
C9 C10 C11 C12 -0.2(9)
C10 C11 C12 C7 -1.8(8)
C8 C7 C12 C11 2.5(7)
P1 C7 C12 C11 179.4(4)
C18 C13 C14 C15 0.4(5)
P1 C13 C14 C15 -178.1(3)
C13 C14 C15 C16 -0.6(6)
C14 C15 C16 C17 -0.2(7)
C15 C16 C17 C18 1.1(7)
C16 C17 C18 C13 -1.3(7)
C14 C13 C18 C17 0.5(6)
P1 C13 C18 C17 179.1(3)
O3 B1 C19 C24 -103.4(5)
O2 B1 C19 C24 76.2(5)
O3 B1 C19 C20 73.4(5)
O2 B1 C19 C20 -106.9(4)
C24 C19 C20 C21 0.7(5)
B1 C19 C20 C21 -176.2(3)
C24 C19 C20 C25 -178.3(4)
B1 C19 C20 C25 4.8(6)
C19 C20 C21 C22 1.2(6)
C25 C20 C21 C22 -179.8(4)
C20 C21 C22 C23 -2.8(7)
C20 C21 C22 C26 176.5(4)
C21 C22 C23 C24 2.5(7)
C26 C22 C23 C24 -176.7(4)
C22 C23 C24 C19 -0.7(6)
C22 C23 C24 C27 179.9(4)
C20 C19 C24 C23 -1.0(5)
B1 C19 C24 C23 175.9(3)
C20 C19 C24 C27 178.4(4)
B1 C19 C24 C27 -4.7(5)
C8 C7 P1 O1 132.5(4)
C12 C7 P1 O1 -44.2(3)
C8 C7 P1 C1 9.4(4)
C12 C7 P1 C1 -167.3(3)
C8 C7 P1 C13 -105.4(4)
C12 C7 P1 C13 77.9(3)
C6 C1 P1 O1 -27.1(3)
C2 C1 P1 O1 153.4(3)
C6 C1 P1 C7 96.2(3)
C2 C1 P1 C7 -83.3(4)
C6 C1 P1 C13 -150.4(3)
C2 C1 P1 C13 30.1(4)
C14 C13 P1 O1 145.3(3)
C18 C13 P1 O1 -33.3(3)
C14 C13 P1 C7 23.0(3)
C18 C13 P1 C7 -155.6(3)
C14 C13 P1 C1 -91.6(3)
C18 C13 P1 C1 89.9(3)

loop_
_cod_related_entry_id
_cod_related_entry_database
_cod_related_entry_code
1 ChemSpider 30657355
